data_2237989
loop_
_publ_author_name
'de Oliveira, Adriano Bof'
'de Farias, Renan Lira'
'N\"ather, Christian'
'Jess, Inke'
'Bresolin, Leandro'

_publ_section_title
;
 1-(2<i>H</i>-1,3-Benzodioxol-5-yl)ethanone thiosemicarbazone
;
_journal_coeditor_code QK2055
_journal_issue 5
_journal_name_full 'Acta Crystallographica Section E'
_journal_page_first o644
_journal_paper_doi 10.1107/S1600536813008398
_journal_volume 69
_journal_year 2013
_chemical_formula_iupac 'C10 H11 N3 O2 S'
_chemical_formula_moiety 'C10 H11 N3 O2 S'
_chemical_formula_sum 'C10 H11 N3 O2 S'
_chemical_formula_weight 237.28
_chemical_melting_point 460.2
_chemical_name_systematic
;
1-(2<i>H</i>-1,3-Benzodioxol-5-yl)ethanone thiosemicarbazone
;
_space_group_IT_number 14
_symmetry_cell_setting monoclinic
_symmetry_space_group_name_Hall '-P 2ybc'
_symmetry_space_group_name_H-M 'P 1 21/c 1'
_atom_sites_solution_hydrogens geom
_atom_sites_solution_primary direct
_atom_sites_solution_secondary difmap
_audit_creation_method SHELXL-97
_cell_angle_alpha 90.00
_cell_angle_beta 109.07(3)
_cell_angle_gamma 90.00
_cell_formula_units_Z 4
_cell_length_a 6.1423(12)
_cell_length_b 26.065(5)
_cell_length_c 7.1289(14)
_cell_measurement_reflns_used 8000
_cell_measurement_temperature 200(2)
_cell_measurement_theta_max 27.9
_cell_measurement_theta_min 3
_cell_volume 1078.7(4)
_computing_cell_refinement '<i>X-AREA</i> (Stoe & Cie, 2008)'
_computing_data_collection '<i>X-AREA</i> (Stoe & Cie, 2008)'
_computing_data_reduction '<i>XRED32</i> (Stoe & Cie, 2008)'
_computing_molecular_graphics '<i>DIAMOND</i> (Brandenburg, 2011)'
_computing_publication_material '<i>publCIF</i> (Westrip, 2010)'
_computing_structure_refinement 'SHELXL97 (Sheldrick, 2008)'
_computing_structure_solution 'SHELXS97 (Sheldrick, 2008)'
_diffrn_ambient_temperature 200(2)
_diffrn_measured_fraction_theta_full 0.986
_diffrn_measured_fraction_theta_max 0.986
_diffrn_measurement_device_type 'Stoe IPDS-1'
_diffrn_measurement_method '\f scans'
_diffrn_radiation_monochromator graphite
_diffrn_radiation_source 'fine-focus sealed tube'
_diffrn_radiation_type MoK\a
_diffrn_radiation_wavelength 0.71073
_diffrn_reflns_av_R_equivalents 0.0456
_diffrn_reflns_av_sigmaI/netI 0.0239
_diffrn_reflns_limit_h_max 7
_diffrn_reflns_limit_h_min -7
_diffrn_reflns_limit_k_max 33
_diffrn_reflns_limit_k_min -33
_diffrn_reflns_limit_l_max 9
_diffrn_reflns_limit_l_min -9
_diffrn_reflns_number 12310
_diffrn_reflns_theta_full 27.00
_diffrn_reflns_theta_max 27.00
_diffrn_reflns_theta_min 3.12
_diffrn_standards_decay_% 0
_diffrn_standards_interval_time 0
_diffrn_standards_number 0
_exptl_absorpt_coefficient_mu 0.288
_exptl_absorpt_correction_type none
_exptl_crystal_colour yellow
_exptl_crystal_density_diffrn 1.461
_exptl_crystal_density_method 'not measured'
_exptl_crystal_description block
_exptl_crystal_F_000 496
_exptl_crystal_size_max 0.3
_exptl_crystal_size_mid 0.2
_exptl_crystal_size_min 0.2
_refine_diff_density_max 0.292
_refine_diff_density_min -0.315
_refine_ls_extinction_coef 0.047(8)
_refine_ls_extinction_expression Fc^*^=kFc[1+0.001xFc^2^\l^3^/sin(2\q)]^-1/4^
_refine_ls_extinction_method 'SHELXL97 (Sheldrick, 2008)'
_refine_ls_goodness_of_fit_ref 1.036
_refine_ls_hydrogen_treatment constr
_refine_ls_matrix_type full
_refine_ls_number_parameters 147
_refine_ls_number_reflns 2315
_refine_ls_number_restraints 0
_refine_ls_restrained_S_all 1.036
_refine_ls_R_factor_all 0.0435
_refine_ls_R_factor_gt 0.0373
_refine_ls_shift/su_max 0.001
_refine_ls_shift/su_mean 0.000
_refine_ls_structure_factor_coef Fsqd
_refine_ls_weighting_details 'calc w=1/[\s^2^(Fo^2^)+(0.0692P)^2^+0.2915P] where P=(Fo^2^+2Fc^2^)/3'
_refine_ls_weighting_scheme calc
_refine_ls_wR_factor_gt 0.1021
_refine_ls_wR_factor_ref 0.1067
_reflns_number_gt 2018
_reflns_number_total 2315
_reflns_threshold_expression I>2sigma(I)
_cod_data_source_file qk2055.cif
_cod_data_source_block I
_cod_original_sg_symbol_H-M 'P 21/c'
_cod_database_code 2237989
_cod_database_fobs_code 2237989

loop_
_symmetry_equiv_pos_as_xyz
'x, y, z'
'-x, y+1/2, -z+1/2'
'-x, -y, -z'
'x, -y-1/2, z-1/2'

loop_
_atom_site_type_symbol
_atom_site_label
_atom_site_fract_x
_atom_site_fract_y
_atom_site_fract_z
_atom_site_U_iso_or_equiv
_atom_site_adp_type
_atom_site_calc_flag
_atom_site_refinement_flags
_atom_site_occupancy
_atom_site_symmetry_multiplicity
N N1 0.2311(2) 0.43475(5) 0.0548(2) 0.0326(3) Uani d . 1 1
H H1N1 0.2765 0.4032 0.0431 0.049 Uiso d R 1 1
H H2N1 0.0917 0.4461 -0.0094 0.049 Uiso d R 1 1
C C1 0.3775(3) 0.46661(5) 0.1778(2) 0.0229(3) Uani d . 1 1
S S1 0.31425(7) 0.528178(13) 0.21371(6) 0.03093(17) Uani d . 1 1
N N2 0.5891(2) 0.44885(4) 0.28111(18) 0.0252(3) Uani d . 1 1
H H1N2 0.6685 0.4673 0.3840 0.030 Uiso d R 1 1
N N3 0.6401(2) 0.39750(4) 0.26964(18) 0.0230(3) Uani d . 1 1
C C2 0.8498(2) 0.38377(5) 0.3628(2) 0.0205(3) Uani d . 1 1
C C3 1.0366(3) 0.42034(6) 0.4726(3) 0.0332(4) Uani d . 1 1
H H3A 1.0430 0.4489 0.3850 0.050 Uiso calc R 1 1
H H3B 1.1849 0.4024 0.5151 0.050 Uiso calc R 1 1
H H3C 1.0039 0.4336 0.5892 0.050 Uiso calc R 1 1
C C4 0.8967(2) 0.32787(5) 0.3605(2) 0.0201(3) Uani d . 1 1
C C5 1.1206(3) 0.30922(6) 0.4082(2) 0.0276(3) Uani d . 1 1
H H5 1.2450 0.3329 0.4394 0.033 Uiso calc R 1 1
C C6 1.1679(3) 0.25646(6) 0.4115(3) 0.0320(4) Uani d . 1 1
H H6 1.3209 0.2440 0.4421 0.038 Uiso calc R 1 1
C C7 0.9848(3) 0.22397(5) 0.3689(2) 0.0250(3) Uani d . 1 1
O O1 0.9848(2) 0.17122(4) 0.36822(19) 0.0362(3) Uani d . 1 1
C C8 0.7485(3) 0.15623(6) 0.3202(3) 0.0329(4) Uani d . 1 1
H H8A 0.7026 0.1345 0.1997 0.039 Uiso calc R 1 1
H H8B 0.7267 0.1362 0.4308 0.039 Uiso calc R 1 1
O O2 0.6109(2) 0.20154(4) 0.2866(2) 0.0409(3) Uani d . 1 1
C C9 0.7615(3) 0.24196(5) 0.3209(2) 0.0241(3) Uani d . 1 1
C C10 0.7108(3) 0.29321(5) 0.3141(2) 0.0242(3) Uani d . 1 1
H H10 0.5562 0.3049 0.2795 0.029 Uiso calc R 1 1

loop_
_atom_site_aniso_label
_atom_site_aniso_U_11
_atom_site_aniso_U_22
_atom_site_aniso_U_33
_atom_site_aniso_U_12
_atom_site_aniso_U_13
_atom_site_aniso_U_23
N1 0.0320(7) 0.0199(6) 0.0367(8) 0.0067(5) -0.0014(6) -0.0073(5)
C1 0.0269(7) 0.0175(6) 0.0227(7) 0.0036(5) 0.0060(6) 0.0011(5)
S1 0.0335(3) 0.0145(2) 0.0383(3) 0.00688(13) 0.00280(18) -0.00235(13)
N2 0.0285(7) 0.0133(6) 0.0287(7) 0.0050(4) 0.0022(5) -0.0034(4)
N3 0.0278(6) 0.0128(5) 0.0255(6) 0.0044(4) 0.0049(5) -0.0015(4)
C2 0.0231(7) 0.0162(6) 0.0226(7) 0.0011(5) 0.0079(6) -0.0007(5)
C3 0.0258(8) 0.0250(7) 0.0475(10) -0.0039(6) 0.0101(7) -0.0084(6)
C4 0.0220(7) 0.0168(6) 0.0204(6) 0.0039(5) 0.0056(5) 0.0008(5)
C5 0.0219(7) 0.0230(7) 0.0363(8) 0.0034(5) 0.0073(6) 0.0012(6)
C6 0.0251(7) 0.0269(8) 0.0429(9) 0.0116(6) 0.0095(7) 0.0044(6)
C7 0.0331(8) 0.0172(7) 0.0246(7) 0.0099(5) 0.0092(6) 0.0030(5)
O1 0.0434(7) 0.0165(5) 0.0473(7) 0.0112(4) 0.0129(6) 0.0045(4)
C8 0.0487(10) 0.0156(7) 0.0349(9) 0.0047(6) 0.0145(8) 0.0013(6)
O2 0.0333(6) 0.0141(5) 0.0703(9) -0.0002(4) 0.0100(6) -0.0022(5)
C9 0.0262(7) 0.0161(6) 0.0281(7) 0.0012(5) 0.0064(6) -0.0006(5)
C10 0.0209(7) 0.0170(7) 0.0324(8) 0.0043(5) 0.0058(6) -0.0006(5)

loop_
_atom_type_symbol
_atom_type_description
_atom_type_scat_dispersion_real
_atom_type_scat_dispersion_imag
_atom_type_scat_source
C C 0.0033 0.0016 'International Tables Vol C Tables 4.2.6.8 and 6.1.1.4'
H H 0.0000 0.0000 'International Tables Vol C Tables 4.2.6.8 and 6.1.1.4'
N N 0.0061 0.0033 'International Tables Vol C Tables 4.2.6.8 and 6.1.1.4'
O O 0.0106 0.0060 'International Tables Vol C Tables 4.2.6.8 and 6.1.1.4'
S S 0.1246 0.1234 'International Tables Vol C Tables 4.2.6.8 and 6.1.1.4'

loop_
_geom_angle_atom_site_label_1
_geom_angle_atom_site_label_2
_geom_angle_atom_site_label_3
_geom_angle
C1 N1 H1N1 118.7
C1 N1 H2N1 117.9
H1N1 N1 H2N1 123.4
N1 C1 N2 118.10(12)
N1 C1 S1 123.79(12)
N2 C1 S1 118.11(11)
C1 N2 N3 119.75(12)
C1 N2 H1N2 116.1
N3 N2 H1N2 120.3
C2 N3 N2 116.40(12)
N3 C2 C4 115.46(12)
N3 C2 C3 123.80(13)
C4 C2 C3 120.72(13)
C2 C3 H3A 109.5
C2 C3 H3B 109.5
H3A C3 H3B 109.5
C2 C3 H3C 109.5
H3A C3 H3C 109.5
H3B C3 H3C 109.5
C5 C4 C10 119.61(13)
C5 C4 C2 121.26(13)
C10 C4 C2 119.12(12)
C4 C5 C6 121.91(14)
C4 C5 H5 119.0
C6 C5 H5 119.0
C7 C6 C5 117.03(13)
C7 C6 H6 121.5
C5 C6 H6 121.5
C6 C7 O1 128.48(14)
C6 C7 C9 121.67(13)
O1 C7 C9 109.84(13)
C7 O1 C8 105.81(11)
O2 C8 O1 108.23(12)
O2 C8 H8A 110.1
O1 C8 H8A 110.1
O2 C8 H8B 110.1
O1 C8 H8B 110.1
H8A C8 H8B 108.4
C9 O2 C8 106.15(13)
C10 C9 O2 127.67(14)
C10 C9 C7 122.40(14)
O2 C9 C7 109.93(12)
C9 C10 C4 117.38(13)
C9 C10 H10 121.3
C4 C10 H10 121.3

loop_
_geom_bond_atom_site_label_1
_geom_bond_atom_site_label_2
_geom_bond_distance
N1 C1 1.324(2)
N1 H1N1 0.8802
N1 H2N1 0.8800
C1 N2 1.3494(19)
C1 S1 1.6901(14)
N2 N3 1.3831(16)
N2 H1N2 0.8800
N3 C2 1.2921(19)
C2 C4 1.4864(17)
C2 C3 1.500(2)
C3 H3A 0.9800
C3 H3B 0.9800
C3 H3C 0.9800
C4 C5 1.392(2)
C4 C10 1.408(2)
C5 C6 1.404(2)
C5 H5 0.9500
C6 C7 1.361(2)
C6 H6 0.9500
C7 O1 1.3749(17)
C7 C9 1.382(2)
O1 C8 1.432(2)
C8 O2 1.4261(19)
C8 H8A 0.9900
C8 H8B 0.9900
O2 C9 1.3704(18)
C9 C10 1.3690(19)
C10 H10 0.9500

loop_
_geom_hbond_atom_site_label_D
_geom_hbond_atom_site_label_H
_geom_hbond_atom_site_label_A
_geom_hbond_site_symmetry_A
_geom_hbond_distance_DH
_geom_hbond_distance_HA
_geom_hbond_distance_DA
_geom_hbond_angle_DHA
N1 H1N1 O1 4_465 0.88 2.66 3.2207(17) 122.7
N1 H2N1 S1 3_565 0.88 2.53 3.4100(18) 174.8
N2 H1N2 S1 3_666 0.88 2.84 3.5048(15) 133.8

loop_
_geom_torsion_atom_site_label_1
_geom_torsion_atom_site_label_2
_geom_torsion_atom_site_label_3
_geom_torsion_atom_site_label_4
_geom_torsion
N1 C1 N2 N3 -5.7(2)
S1 C1 N2 N3 174.06(10)
C1 N2 N3 C2 175.99(13)
N2 N3 C2 C4 175.80(11)
N2 N3 C2 C3 -2.5(2)
N3 C2 C4 C5 163.15(13)
C3 C2 C4 C5 -18.5(2)
N3 C2 C4 C10 -18.52(19)
C3 C2 C4 C10 159.82(14)
C10 C4 C5 C6 0.0(2)
C2 C4 C5 C6 178.38(14)
C4 C5 C6 C7 -1.0(2)
C5 C6 C7 O1 -177.77(15)
C5 C6 C7 C9 1.2(2)
C6 C7 O1 C8 178.09(16)
C9 C7 O1 C8 -0.96(17)
C7 O1 C8 O2 1.91(17)
O1 C8 O2 C9 -2.14(17)
C8 O2 C9 C10 -177.54(15)
C8 O2 C9 C7 1.57(18)
C6 C7 C9 C10 -0.3(2)
O1 C7 C9 C10 178.77(13)
C6 C7 C9 O2 -179.51(15)
O1 C7 C9 O2 -0.39(18)
O2 C9 C10 C4 178.34(15)
C7 C9 C10 C4 -0.7(2)
C5 C4 C10 C9 0.8(2)
C2 C4 C10 C9 -177.57(13)
